data_8101229
loop_
_publ_author_name
'Klepp, Kurt O.'
'Pantschov, Silvio'
'Boller, Herbert'

_publ_section_title
;
Crystal structure of mixed-valent trirubidium tetraselenidodiferrate, 
Rb~3~Fe~2~Se~4~
;
_journal_issue 1
_journal_name_full 'Zeitschrift f\"ur Kristallographie - New Crystal Structures'
_journal_page_first 5
_journal_page_last 6
_journal_volume 215
_journal_year 2000
_chemical_formula_sum 'Fe2 Rb3 Se4'
_chemical_formula_weight 683.94
_space_group_IT_number 62
_space_group_name_Hall '-P 2ac 2n'
_space_group_name_H-M_alt 'P n m a'
_symmetry_cell_setting orthorhombic
_symmetry_space_group_name_H-M 'P n m a'
_cell_angle_alpha 90.00
_cell_angle_beta 90.00
_cell_angle_gamma 90.00
_cell_formula_units_Z 4
_cell_length_a 7.691(4)
_cell_length_b 11.403(6)
_cell_length_c 12.471(7)
_cell_measurement_temperature 294
_cell_volume 1094(2)
_diffrn_ambient_temperature 294
_exptl_crystal_density_diffrn 4.15
_refine_ls_R_factor_obs 0.052
_refine_ls_wR_factor_obs 0.048
_cod_database_code 8101229

loop_
_space_group_symop_id
_space_group_symop_operation_xyz
1 x,y,z
2 -x+1/2,-y,z+1/2
3 x+1/2,-y+1/2,-z+1/2
4 -x,y+1/2,-z
5 -x,-y,-z
6 x+1/2,y,-z+1/2
7 -x+1/2,y+1/2,z+1/2
8 x,-y+1/2,z

loop_
_atom_site_aniso_label
_atom_site_aniso_U_11
_atom_site_aniso_U_22
_atom_site_aniso_U_33
_atom_site_aniso_U_12
_atom_site_aniso_U_13
_atom_site_aniso_U_23
Rb1 0.014(1) 0.012(1) 0.019(1) 0.0000 0.001(1) 0.0000
Rb2 0.0220(9) 0.031(1) 0.0185(8) 0.010(1) -0.0012(9) -0.000(1)
Fe 0.011(1) 0.004(1) 0.010(1) 0.000(1) -0.001(1) -0.001(1)
Se1 0.009(1) 0.012(1) 0.012(1) 0.0000 -0.002(1) 0.0000
Se2 0.016(1) 0.008(1) 0.013(1) 0.0000 0.004(1) 0.0000
Se3 0.0147(8) 0.015(1) 0.0153(7) 0.001(1) 0.0074(8) 0.001(1)

loop_
_atom_site_label
_atom_site_fract_x
_atom_site_fract_y
_atom_site_fract_z
_atom_site_U_iso_or_equiv
_atom_site_thermal_displace_type
_atom_site_calc_flag
_atom_site_occupancy
_atom_site_symmetry_multiplicity
_atom_site_Wyckoff_symbol
Rb1 0.0858(4) 0.2500 0.7688(2) 0.0153(6) Uani ? 1 4 c
Rb2 0.0700(3) 0.4296(2) 0.1365(1) 0.0237(5) Uani ? 1 8 d
Fe 0.0490(3) 0.3729(2) 0.4708(2) 0.0086(6) Uani ? 1 8 d
Se1 0.2907(3) 0.2500 0.5332(2) 0.0111(6) Uani ? 1 4 c
Se2 0.4115(4) 0.2500 0.1624(2) 0.0122(6) Uani ? 1 4 c
Se3 0.1500(2) 0.5558(2) 0.3918(1) 0.0151(4) Uani ? 1 8 d

loop_
_geom_bond_atom_site_label_1
_geom_bond_atom_site_label_2
_geom_bond_distance
_geom_bond_publ_flag
Rb1 Rb1 3.8741(6) ?
Rb1 Rb1 3.8741(6) ?
Rb1 Rb1 3.8741(6) ?
Rb1 Rb1 3.8741(6) ?
Rb1 Rb2 4.022(2) ?
Rb1 Rb2 4.022(2) ?
Rb1 Fe 3.982(3) ?
Rb1 Fe 3.982(3) ?
Rb1 Se1 3.334(4) ?
Rb1 Se1 3.353(4) ?
Rb1 Se1 3.334(4) ?
Rb1 Se1 3.353(4) ?
Rb1 Se3 3.494(3) ?
Rb1 Se3 3.374(3) ?
Rb1 Se3 3.494(3) ?
Rb1 Se3 3.374(3) ?
Rb2 Rb2 3.915(4) ?
Rb2 Rb2 4.096(5) ?
Rb2 Fe 4.223(3) ?
Rb2 Fe 4.235(3) ?
Rb2 Fe 4.274(3) ?
Rb2 Fe 3.973(3) ?
Rb2 Se1 4.019(3) ?
Rb2 Se1 3.645(3) ?
Rb2 Se1 3.645(3) ?
Rb2 Se1 4.019(3) ?
Rb2 Se2 3.346(3) ?
Rb2 Se2 3.459(3) ?
Rb2 Se2 3.346(3) ?
Rb2 Se2 3.459(3) ?
Rb2 Se3 3.548(3) ?
Rb2 Se3 3.739(3) ?
Rb2 Se3 3.553(3) ?
Fe Fe 3.083(5) ?
Fe Fe 2.802(5) ?
Fe Se1 2.455(3) ?
Fe Se1 2.455(3) ?
Fe Se2 2.417(3) ?
Fe Se2 2.417(3) ?
Fe Se3 2.435(4) ?
Fe Se3 2.437(3) ?
Fe Se3 4.283(3) ?
Se1 Se2 3.803(4) ?
Se1 Se2 3.803(4) ?
Se1 Se3 4.055(3) ?
Se1 Se3 4.156(3) ?
Se1 Se3 4.156(3) ?
Se1 Se3 4.055(3) ?
Se2 Se3 4.064(3) ?
Se2 Se3 3.998(3) ?
Se2 Se3 3.998(3) ?
Se2 Se3 4.064(3) ?
Se3 Se3 3.772(4) ?
